data_2218881
loop_
_publ_author_name
'Li, Xiu-Zhi'
'Wu, Bao-Zhen'
'Qu, Zhi-Rong'

_publ_section_title Poly[diaqua-1\k^2^<i>O</i>-bis[\m~3~-2-(1<i>H</i>-tetrazol-5-yl)benzoato(2{-})]dicadmium(II)]
_journal_coeditor_code BH2178
_journal_issue 8
_journal_name_full 'Acta Crystallographica Section E'
_journal_page_first m1008
_journal_paper_doi 10.1107/S1600536808020503
_journal_volume 64
_journal_year 2008
_chemical_formula_iupac '[Cd2 (C8 H4 N4 O2)2 (H2 O)2]'
_chemical_formula_moiety 'C16 H12 Cd2 N8 O6'
_chemical_formula_sum 'C16 H12 Cd2 N8 O6'
_chemical_formula_weight 637.16
_chemical_name_common
;
Poly[diaqua-1\k^2^O-bis[\m~3~-2-(1<i>H</i>-tetrazol-5-
yl)benzoato(2-)]dicadmium(II)]
;
_space_group_IT_number 15
_symmetry_cell_setting monoclinic
_symmetry_space_group_name_Hall '-C 2yc'
_symmetry_space_group_name_H-M 'C 1 2/c 1'
_atom_sites_solution_hydrogens geom
_atom_sites_solution_primary direct
_atom_sites_solution_secondary difmap
_audit_creation_method SHELXL-97
_cell_angle_alpha 90.00
_cell_angle_beta 115.97(3)
_cell_angle_gamma 90.00
_cell_formula_units_Z 4
_cell_length_a 19.886(4)
_cell_length_b 7.3522(15)
_cell_length_c 15.409(3)
_cell_measurement_reflns_used 0
_cell_measurement_temperature 293(2)
_cell_measurement_theta_max 27.4449
_cell_measurement_theta_min 3.0701
_cell_volume 2025.4(9)
_computing_cell_refinement 'CrystalClear (Rigaku 2005)'
_computing_data_collection 'CrystalClear (Rigaku 2005)'
_computing_data_reduction 'CrystalClear (Rigaku 2005)'
_computing_molecular_graphics 'SHELXTL  (Sheldrick, 2008)'
_computing_publication_material 'PRPKAPPA (Ferguson, 1999)'
_computing_structure_refinement 'SHELXL97 (Sheldrick, 2008)'
_computing_structure_solution 'SHELXS97 (Sheldrick, 2008)'
_diffrn_ambient_temperature 293(2)
_diffrn_detector_area_resol_mean 13.6612
_diffrn_measured_fraction_theta_full 0.998
_diffrn_measured_fraction_theta_max 0.998
_diffrn_measurement_device_type 'Rigaku SCXmini'
_diffrn_measurement_method 'CCD Profile fitting'
_diffrn_radiation_monochromator graphite
_diffrn_radiation_source 'fine-focus sealed tube'
_diffrn_radiation_type MoK\a
_diffrn_radiation_wavelength 0.71073
_diffrn_reflns_av_R_equivalents 0.0286
_diffrn_reflns_av_sigmaI/netI 0.0211
_diffrn_reflns_limit_h_max 24
_diffrn_reflns_limit_h_min -24
_diffrn_reflns_limit_k_max 9
_diffrn_reflns_limit_k_min -9
_diffrn_reflns_limit_l_max 18
_diffrn_reflns_limit_l_min -18
_diffrn_reflns_number 8913
_diffrn_reflns_theta_full 26.00
_diffrn_reflns_theta_max 26.00
_diffrn_reflns_theta_min 3.00
_exptl_absorpt_coefficient_mu 2.153
_exptl_absorpt_correction_T_max 0.809
_exptl_absorpt_correction_T_min 0.473
_exptl_absorpt_correction_type multi-scan
_exptl_absorpt_process_details '(CrystalClear; Rigaku, 2005)'
_exptl_crystal_colour Colourless
_exptl_crystal_density_diffrn 2.090
_exptl_crystal_density_method 'not measured'
_exptl_crystal_description Block
_exptl_crystal_F_000 1232
_exptl_crystal_size_max 0.35
_exptl_crystal_size_mid 0.30
_exptl_crystal_size_min 0.10
_refine_diff_density_max 0.357
_refine_diff_density_min -0.416
_refine_ls_extinction_coef 0.00235(14)
_refine_ls_extinction_expression Fc^*^=kFc[1+0.001xFc^2^\l^3^/sin(2\q)]^-1/4^
_refine_ls_extinction_method 'SHELXL97 (Sheldrick, 2008)'
_refine_ls_goodness_of_fit_ref 1.125
_refine_ls_hydrogen_treatment mixed
_refine_ls_matrix_type full
_refine_ls_number_parameters 156
_refine_ls_number_reflns 1976
_refine_ls_number_restraints 0
_refine_ls_restrained_S_all 1.125
_refine_ls_R_factor_all 0.0189
_refine_ls_R_factor_gt 0.0180
_refine_ls_shift/su_max 0.001
_refine_ls_shift/su_mean 0.000
_refine_ls_structure_factor_coef Fsqd
_refine_ls_weighting_details 'calc w=1/[\s^2^(Fo^2^)+(0.0214P)^2^+3.1517P] where P=(Fo^2^+2Fc^2^)/3'
_refine_ls_weighting_scheme calc
_refine_ls_wR_factor_gt 0.0452
_refine_ls_wR_factor_ref 0.0456
_reflns_number_gt 1922
_reflns_number_total 1976
_reflns_threshold_expression I>2\s(I)
_cod_data_source_file bh2178.cif
_cod_data_source_block I
_cod_original_cell_volume 2025.4(7)
_cod_original_sg_symbol_H-M 'C 2/c'
_cod_database_code 2218881
_cod_database_fobs_code 2218881

loop_
_symmetry_equiv_pos_as_xyz
'x, y, z'
'-x, y, -z+1/2'
'x+1/2, y+1/2, z'
'-x+1/2, y+1/2, -z+1/2'
'-x, -y, -z'
'x, -y, z-1/2'
'-x+1/2, -y+1/2, -z'
'x+1/2, -y+1/2, z-1/2'

loop_
_atom_site_type_symbol
_atom_site_label
_atom_site_fract_x
_atom_site_fract_y
_atom_site_fract_z
_atom_site_U_iso_or_equiv
_atom_site_adp_type
_atom_site_calc_flag
_atom_site_refinement_flags
_atom_site_occupancy
Cd Cd1 0.0000 0.21274(3) 0.2500 0.02355(9) Uani d S 1
Cd Cd2 0.0000 0.5000 0.0000 0.02567(9) Uani d S 1
O O1 0.05131(10) 0.4374(2) 0.16197(11) 0.0376(4) Uani d . 1
O O1W 0.11318(10) 0.6113(3) 0.00533(13) 0.0352(4) Uani d . 1
H H1W 0.115(2) 0.579(5) -0.040(3) 0.063(11) Uiso d . 1
H H2W 0.115(2) 0.730(6) 0.006(3) 0.071(11) Uiso d . 1
O O2 0.09395(10) 0.4136(2) 0.31727(11) 0.0361(4) Uani d . 1
N N1 -0.01798(10) 1.0095(2) 0.13491(13) 0.0239(4) Uani d . 1
N N2 -0.08259(11) 1.0024(2) 0.05335(14) 0.0303(4) Uani d . 1
N N3 -0.08190(11) 0.8588(3) 0.00480(13) 0.0319(4) Uani d . 1
N N4 -0.01705(10) 0.7689(2) 0.05357(13) 0.0264(4) Uani d . 1
C C1 0.12913(12) 0.6784(3) 0.26098(15) 0.0235(4) Uani d . 1
C C2 0.09950(11) 0.8385(3) 0.20847(14) 0.0223(4) Uani d . 1
C C3 0.14406(14) 0.9941(3) 0.23224(17) 0.0308(5) Uani d . 1
H H3 0.1253 1.1003 0.1971 0.037 Uiso d R 1
C C4 0.21556(14) 0.9938(3) 0.3061(2) 0.0409(6) Uani d . 1
H H4 0.2444 1.0989 0.3208 0.049 Uiso d R 1
C C5 0.24392(14) 0.8370(4) 0.3581(2) 0.0450(6) Uani d . 1
H H5 0.2921 0.8361 0.4082 0.054 Uiso d R 1
C C6 0.20091(13) 0.6821(3) 0.33610(17) 0.0361(5) Uani d . 1
H H6 0.2203 0.5772 0.3722 0.043 Uiso d R 1
C C7 0.08845(12) 0.5008(3) 0.24438(16) 0.0225(4) Uani d . 1
C C8 0.02201(11) 0.8642(3) 0.13370(14) 0.0204(4) Uani d . 1

loop_
_atom_site_aniso_label
_atom_site_aniso_U_11
_atom_site_aniso_U_22
_atom_site_aniso_U_33
_atom_site_aniso_U_12
_atom_site_aniso_U_13
_atom_site_aniso_U_23
Cd1 0.03345(14) 0.01501(12) 0.01947(13) 0.000 0.00909(9) 0.000
Cd2 0.03771(15) 0.01834(13) 0.01698(13) 0.00252(8) 0.00830(10) -0.00369(7)
O1 0.0559(11) 0.0246(8) 0.0209(8) -0.0100(8) 0.0062(7) -0.0002(6)
O1W 0.0392(10) 0.0341(10) 0.0287(9) 0.0054(7) 0.0116(7) 0.0008(7)
O2 0.0511(10) 0.0304(9) 0.0210(7) -0.0135(8) 0.0105(7) 0.0019(6)
N1 0.0276(9) 0.0179(8) 0.0205(9) 0.0017(7) 0.0052(7) -0.0029(6)
N2 0.0298(10) 0.0247(10) 0.0277(10) 0.0045(7) 0.0047(8) -0.0028(7)
N3 0.0328(10) 0.0261(10) 0.0259(9) 0.0037(8) 0.0028(8) -0.0050(8)
N4 0.0298(9) 0.0218(9) 0.0214(9) 0.0027(7) 0.0053(7) -0.0048(7)
C1 0.0256(10) 0.0215(10) 0.0223(10) -0.0005(8) 0.0095(8) -0.0014(8)
C2 0.0256(10) 0.0211(10) 0.0204(10) -0.0008(8) 0.0102(8) -0.0019(8)
C3 0.0334(13) 0.0233(11) 0.0325(13) -0.0042(9) 0.0113(10) 0.0011(8)
C4 0.0319(13) 0.0332(13) 0.0482(16) -0.0132(10) 0.0090(11) -0.0041(10)
C5 0.0262(12) 0.0430(14) 0.0456(15) -0.0062(11) -0.0029(10) 0.0007(12)
C6 0.0295(12) 0.0306(12) 0.0352(13) 0.0011(10) 0.0022(10) 0.0063(10)
C7 0.0242(11) 0.0199(10) 0.0212(11) 0.0029(7) 0.0077(9) 0.0006(7)
C8 0.0264(10) 0.0156(9) 0.0195(9) -0.0017(8) 0.0102(8) -0.0010(7)

loop_
_atom_type_symbol
_atom_type_description
_atom_type_scat_dispersion_real
_atom_type_scat_dispersion_imag
_atom_type_scat_source
C C 0.0033 0.0016 'International Tables Vol C Tables 4.2.6.8 and 6.1.1.4'
H H 0.0000 0.0000 'International Tables Vol C Tables 4.2.6.8 and 6.1.1.4'
Cd Cd -0.8075 1.2024 'International Tables Vol C Tables 4.2.6.8 and 6.1.1.4'
N N 0.0061 0.0033 'International Tables Vol C Tables 4.2.6.8 and 6.1.1.4'
O O 0.0106 0.0060 'International Tables Vol C Tables 4.2.6.8 and 6.1.1.4'

loop_
_geom_angle_atom_site_label_1
_geom_angle_atom_site_label_2
_geom_angle_atom_site_label_3
_geom_angle_site_symmetry_1
_geom_angle_site_symmetry_3
_geom_angle
N1 Cd1 N1 1_545 2_545 95.61(9)
N1 Cd1 O2 1_545 . 128.32(7)
N1 Cd1 O2 2_545 . 105.23(6)
N1 Cd1 O2 1_545 2 105.23(6)
N1 Cd1 O2 2_545 2 128.32(7)
O2 Cd1 O2 . 2 97.83(9)
N1 Cd1 O1 1_545 . 88.50(6)
N1 Cd1 O1 2_545 . 151.13(6)
O2 Cd1 O1 . . 52.34(5)
O2 Cd1 O1 2 . 77.28(6)
N1 Cd1 O1 1_545 2 151.13(6)
N1 Cd1 O1 2_545 2 88.50(6)
O2 Cd1 O1 . 2 77.28(6)
O2 Cd1 O1 2 2 52.34(5)
O1 Cd1 O1 . 2 101.55(8)
N1 Cd1 C7 1_545 2 130.83(7)
N1 Cd1 C7 2_545 2 111.72(7)
O2 Cd1 C7 . 2 83.94(7)
O2 Cd1 C7 2 2 26.32(6)
O1 Cd1 C7 . 2 86.03(6)
O1 Cd1 C7 2 2 26.51(6)
N4 Cd2 N4 5_565 . 180.00(10)
N4 Cd2 O1 5_565 . 99.09(6)
N4 Cd2 O1 . . 80.91(6)
N4 Cd2 O1 5_565 5_565 80.91(6)
N4 Cd2 O1 . 5_565 99.09(6)
O1 Cd2 O1 . 5_565 180.0
N4 Cd2 O1W 5_565 . 91.33(7)
N4 Cd2 O1W . . 88.67(7)
O1 Cd2 O1W . . 93.94(7)
O1 Cd2 O1W 5_565 . 86.06(7)
N4 Cd2 O1W 5_565 5_565 88.67(7)
N4 Cd2 O1W . 5_565 91.33(7)
O1 Cd2 O1W . 5_565 86.06(7)
O1 Cd2 O1W 5_565 5_565 93.94(7)
O1W Cd2 O1W . 5_565 180.00(9)
C7 O1 Cd2 . . 144.77(14)
C7 O1 Cd1 . . 84.22(13)
Cd2 O1 Cd1 . . 127.14(7)
Cd2 O1W H1W . . 107(3)
Cd2 O1W H2W . . 112(2)
H1W O1W H2W . . 108(4)
C7 O2 Cd1 . . 101.17(13)
C8 N1 N2 . . 106.63(16)
C8 N1 Cd1 . 1_565 131.21(14)
N2 N1 Cd1 . 1_565 121.56(13)
N3 N2 N1 . . 108.79(17)
N2 N3 N4 . . 109.07(17)
C8 N4 N3 . . 106.63(17)
C8 N4 Cd2 . . 133.51(14)
N3 N4 Cd2 . . 119.53(13)
C6 C1 C2 . . 118.9(2)
C6 C1 C7 . . 116.11(19)
C2 C1 C7 . . 125.01(19)
C3 C2 C1 . . 118.60(19)
C3 C2 C8 . . 115.22(19)
C1 C2 C8 . . 126.00(18)
C4 C3 C2 . . 121.5(2)
C4 C3 H3 . . 119.2
C2 C3 H3 . . 119.3
C5 C4 C3 . . 119.6(2)
C5 C4 H4 . . 120.2
C3 C4 H4 . . 120.2
C6 C5 C4 . . 119.9(2)
C6 C5 H5 . . 120.1
C4 C5 H5 . . 120.0
C5 C6 C1 . . 121.5(2)
C5 C6 H6 . . 119.3
C1 C6 H6 . . 119.2
O1 C7 O2 . . 120.06(19)
O1 C7 C1 . . 122.33(19)
O2 C7 C1 . . 117.60(19)
N4 C8 N1 . . 108.88(18)
N4 C8 C2 . . 129.86(18)
N1 C8 C2 . . 120.98(17)

loop_
_geom_bond_atom_site_label_1
_geom_bond_atom_site_label_2
_geom_bond_site_symmetry_2
_geom_bond_distance
Cd1 N1 1_545 2.2251(17)
Cd1 N1 2_545 2.2251(17)
Cd1 O2 . 2.2473(16)
Cd1 O2 2 2.2473(16)
Cd1 O1 . 2.6117(17)
Cd1 O1 2 2.6118(17)
Cd1 C7 2 2.779(2)
Cd2 N4 5_565 2.2251(18)
Cd2 N4 . 2.2251(18)
Cd2 O1 . 2.2916(16)
Cd2 O1 5_565 2.2916(16)
Cd2 O1W . 2.3623(19)
Cd2 O1W 5_565 2.3623(19)
O1 C7 . 1.247(3)
O1W H1W . 0.75(4)
O1W H2W . 0.87(4)
O2 C7 . 1.256(3)
N1 C8 . 1.337(3)
N1 N2 . 1.349(3)
N1 Cd1 1_565 2.2251(17)
N2 N3 . 1.298(3)
N3 N4 . 1.347(3)
N4 C8 . 1.333(3)
C1 C6 . 1.390(3)
C1 C2 . 1.404(3)
C1 C7 . 1.498(3)
C2 C3 . 1.394(3)
C2 C8 . 1.477(3)
C3 C4 . 1.378(4)
C3 H3 . 0.9300
C4 C5 . 1.376(4)
C4 H4 . 0.9300
C5 C6 . 1.375(3)
C5 H5 . 0.9300
C6 H6 . 0.9300

loop_
_geom_hbond_atom_site_label_D
_geom_hbond_atom_site_label_H
_geom_hbond_atom_site_label_A
_geom_hbond_site_symmetry_A
_geom_hbond_distance_DH
_geom_hbond_distance_HA
_geom_hbond_distance_DA
_geom_hbond_angle_DHA
_geom_hbond_publ_flag
O1W H1W O2 6_565 0.75(4) 2.06(4) 2.758(2) 156(4) yes
O1W H2W N2 5_575 0.87(4) 2.14(4) 2.961(3) 155(3) yes
